data_9009281
loop_
_publ_author_name
'Susse, P.'

_publ_section_title
;
 Struktur und kristallchemie des slavikits, NaMg2Fe5(SO4)7(OH)6(H2O)33
;
_journal_name_full 'Neues Jahrbuch fur Mineralogie, Monatshefte'
_journal_page_first 27
_journal_page_last 40
_journal_volume 1975
_journal_year 1975
_chemical_compound_source 'La Alcaparrosa, San Juan, Argentina'
_chemical_formula_sum 'Fe5 H78 Mg2 Na O67 S7'
_chemical_name_mineral Slavikite
_space_group_IT_number 148
_symmetry_space_group_name_Hall '-R 3'
_symmetry_space_group_name_H-M 'R -3 :H'
_cell_angle_alpha 90
_cell_angle_beta 90
_cell_angle_gamma 120
_cell_formula_units_Z 3
_cell_length_a 12.20
_cell_length_b 12.20
_cell_length_c 35.13
_cell_volume 4528.230
_database_code_amcsd 0014752
_exptl_crystal_density_diffrn 1.899
_cod_original_cell_volume 4528.229
_cod_original_sg_symbol_H-M 'R -3'
_cod_original_formula_sum 'Na Mg2 Fe5 S7 O67 H78'
_cod_database_code 9009281

loop_
_space_group_symop_operation_xyz
x,y,z
2/3+x,1/3+y,1/3+z
1/3+x,2/3+y,2/3+z
y,-x+y,-z
2/3+y,1/3-x+y,1/3-z
1/3+y,2/3-x+y,2/3-z
-x+y,-x,z
2/3-x+y,1/3-x,1/3+z
1/3-x+y,2/3-x,2/3+z
-x,-y,-z
2/3-x,1/3-y,1/3-z
1/3-x,2/3-y,2/3-z
-y,x-y,z
2/3-y,1/3+x-y,1/3+z
1/3-y,2/3+x-y,2/3+z
x-y,x,-z
2/3+x-y,1/3+x,1/3-z
1/3+x-y,2/3+x,2/3-z

loop_
_atom_site_label
_atom_site_fract_x
_atom_site_fract_y
_atom_site_fract_z
_atom_site_occupancy
_atom_site_U_iso_or_equiv
_atom_site_type_symbol
_atom_site_attached_hydrogens
Na 0.00000 0.00000 0.46300 0.50000 0.27863 Na 0
Mg 0.00000 0.00000 0.34310 1.00000 0.02026 Mg 0
Fe1 0.00000 0.00000 0.19510 1.00000 0.02280 Fe 0
Fe2 0.50000 0.00000 0.50000 1.00000 0.02508 Fe 0
S1 0.00000 0.00000 0.00000 1.00000 0.03331 S 0
S2 0.44760 0.38720 0.10400 1.00000 0.03179 S 0
O1 0.36200 0.34000 0.07100 1.00000 0.05193 O 0
O2 0.50800 0.52600 0.10810 1.00000 0.04433 O 0
O3 0.54700 0.34900 0.10010 1.00000 0.03673 O 0
O4 0.37300 0.32800 0.14000 1.00000 0.03040 O 0
O5 0.93800 0.90300 0.03100 0.33333 0.07599 O 0
O6 0.86500 0.94700 0.01400 0.33333 0.13932 O 0
O-H7 0.70600 0.48400 0.16900 1.00000 0.03546 O 1
Wat8 0.46200 0.64700 0.04360 1.00000 0.05573 O 2
Wat9 0.70000 0.48300 0.02620 1.00000 0.05066 O 2
Wat10 0.75600 0.68000 0.11620 1.00000 0.03926 O 2
Wat11 0.10600 0.19500 0.09220 1.00000 0.04433 O 2
Wat12 0.68200 0.69000 0.00640 1.00000 0.04813 O 2
Wat13 0.54900 0.76800 0.14610 0.50000 0.08612 O 2

loop_
_cod_changelog_entry_id
_cod_changelog_entry_author
_cod_changelog_entry_date
_cod_changelog_entry_text
1
;cod-tools version 3.8.0
Id: cif_guess_AMCSD_atom_types 9581 2023-05-17 12:35:41Z saulius
;
2023-05-18T11:40:11+03:00
;Derived atom types and hydrogen counts
from atom names that follow the AMCSD naming convention
(Wat == water, O-H == hydroxyl).
;

loop_
_cod_related_entry_id
_cod_related_entry_database
_cod_related_entry_code
1 AMCSD 0014752
